data_4334622
loop_
_publ_author_name
'Jing Shi'
'Yanjun Hou'
'Wenyi Chu'
'Xiaohong Shi'
'Huiquan Gu'
'Bilin Wang'
'Zhizhong Sun'

_publ_section_title
;
 Crystal Structure and Highly Luminescent Properties Studies of
 Bis-\b-diketonate Lanthanide Complexes
;
_journal_name_full 'Inorganic Chemistry'
_journal_page_first 5013
_journal_page_last 5022
_journal_paper_doi 10.1021/ic302726z
_journal_volume 52
_journal_year 2013
_chemical_formula_moiety 'C62 H34 F18 N4 Sm2 O12, 2(C H2 Cl2)'
_chemical_formula_sum 'C64 H38 Cl4 F18 N4 O12 Sm2'
_chemical_formula_weight 1839.48
_chemical_name_systematic
;
bis(2,2'-Bipyridyl)-tris(\m2-1,3-bis(4,4,4-Trifluoro-3-oxido-
1-(oxo)but-2-en-1-yl)phenyl)-di-Samarium(iii) dichloromethane
 solvate
;
_space_group_IT_number 2
_symmetry_cell_setting triclinic
_symmetry_space_group_name_Hall '-P 1'
_symmetry_space_group_name_H-M 'P -1'
_atom_sites_solution_hydrogens geom
_atom_sites_solution_primary direct
_atom_sites_solution_secondary difmap
_cell_angle_alpha 96.92
_cell_angle_beta 103.56
_cell_angle_gamma 91.55
_cell_formula_units_Z 2
_cell_length_a 12.3311(4)
_cell_length_b 15.1841(5)
_cell_length_c 19.6059(7)
_cell_measurement_reflns_used 9871
_cell_measurement_temperature 296(2)
_cell_measurement_theta_max 28.2816
_cell_measurement_theta_min 2.2219
_cell_volume 3536.8(2)
_computing_cell_refinement 'SAINT (Bruker, 2004)'
_computing_data_collection 'APEX2 (Bruker, 2004)'
_computing_data_reduction 'SAINT (Bruker, 2004)'
_computing_molecular_graphics 'SHELXTL (Sheldrick, 2008)'
_computing_publication_material 'publCIF (Westrip, 2010)'
_computing_structure_refinement 'SHELXL97 (Sheldrick, 2008)'
_computing_structure_solution 'SHELXS97 (Sheldrick, 2008)'
_diffrn_ambient_temperature 296(2)
_diffrn_measured_fraction_theta_full 0.988
_diffrn_measured_fraction_theta_max 0.988
_diffrn_measurement_device_type 'Bruker SMART APEXII CCD area-detector'
_diffrn_measurement_method '\f and \w'
_diffrn_radiation_monochromator graphite
_diffrn_radiation_source 'fine-focus sealed tube'
_diffrn_radiation_type MoK\a
_diffrn_radiation_wavelength 0.71073
_diffrn_reflns_av_R_equivalents 0.0147
_diffrn_reflns_av_sigmaI/netI 0.0214
_diffrn_reflns_limit_h_max 14
_diffrn_reflns_limit_h_min -14
_diffrn_reflns_limit_k_max 18
_diffrn_reflns_limit_k_min -18
_diffrn_reflns_limit_l_max 21
_diffrn_reflns_limit_l_min -23
_diffrn_reflns_number 24337
_diffrn_reflns_theta_full 25.10
_diffrn_reflns_theta_max 25.10
_diffrn_reflns_theta_min 2.22
_exptl_absorpt_coefficient_mu 1.904
_exptl_absorpt_correction_T_max 0.5989
_exptl_absorpt_correction_T_min 0.5810
_exptl_absorpt_correction_type multi-scan
_exptl_absorpt_process_details '(SADABS; Sheldrick, 1996)'
_exptl_crystal_colour colorless
_exptl_crystal_density_diffrn 1.727
_exptl_crystal_description block
_exptl_crystal_F_000 1800
_exptl_crystal_size_max 0.32
_exptl_crystal_size_mid 0.30
_exptl_crystal_size_min 0.30
_refine_diff_density_max 1.460
_refine_diff_density_min -1.078
_refine_diff_density_rms 0.088
_refine_ls_extinction_method none
_refine_ls_goodness_of_fit_ref 1.034
_refine_ls_hydrogen_treatment constr
_refine_ls_matrix_type full
_refine_ls_number_parameters 991
_refine_ls_number_reflns 12461
_refine_ls_number_restraints 253
_refine_ls_restrained_S_all 1.180
_refine_ls_R_factor_all 0.0408
_refine_ls_R_factor_gt 0.0356
_refine_ls_shift/su_max 0.010
_refine_ls_shift/su_mean 0.000
_refine_ls_structure_factor_coef Fsqd
_refine_ls_weighting_details 'calc w=1/[\s^2^(Fo^2^)+(0.0530P)^2^+7.6020P] where P=(Fo^2^+2Fc^2^)/3'
_refine_ls_weighting_scheme calc
_refine_ls_wR_factor_gt 0.0965
_refine_ls_wR_factor_ref 0.1013
_reflns_number_gt 11039
_reflns_number_total 12461
_reflns_threshold_expression >2sigma(I)
_cod_data_source_file ic302726z_si_002_4.cif
_cod_data_source_block complex-5
_cod_original_cell_volume 3536.7(2)
_cod_database_code 4334622

loop_
_symmetry_equiv_pos_as_xyz
'x, y, z'
'-x, -y, -z'

loop_
_atom_site_label
_atom_site_type_symbol
_atom_site_fract_x
_atom_site_fract_y
_atom_site_fract_z
_atom_site_U_iso_or_equiv
_atom_site_adp_type
_atom_site_occupancy
_atom_site_symmetry_multiplicity
_atom_site_calc_flag
_atom_site_refinement_flags
_atom_site_disorder_assembly
_atom_site_disorder_group
C1 C 0.3794(5) 0.2231(4) 0.5219(4) 0.0638(16) Uani 1 1 d . . .
C2 C 0.2882(4) 0.2577(3) 0.5569(3) 0.0456(12) Uani 1 1 d . . .
C3 C 0.1935(5) 0.2044(3) 0.5490(3) 0.0504(13) Uani 1 1 d . . .
H3 H 0.1900 0.1472 0.5252 0.060 Uiso 1 1 calc R . .
C4 C 0.1013(4) 0.2320(3) 0.5751(3) 0.0401(11) Uani 1 1 d . . .
C5 C -0.0040(4) 0.1738(3) 0.5530(3) 0.0409(11) Uani 1 1 d . . .
C6 C -0.0367(5) 0.1257(4) 0.4857(3) 0.0573(14) Uani 1 1 d . . .
H6 H 0.0084 0.1284 0.4540 0.069 Uiso 1 1 calc R . .
C7 C -0.1360(6) 0.0740(5) 0.4656(3) 0.0678(18) Uani 1 1 d . . .
H7 H -0.1590 0.0442 0.4199 0.081 Uiso 1 1 calc R . .
C8 C -0.2006(5) 0.0665(4) 0.5135(3) 0.0556(14) Uani 1 1 d . . .
H8 H -0.2662 0.0306 0.5003 0.067 Uiso 1 1 calc R . .
C9 C -0.1678(4) 0.1129(3) 0.5817(3) 0.0419(11) Uani 1 1 d . . .
C10 C -0.0709(4) 0.1672(3) 0.6002(3) 0.0401(10) Uani 1 1 d . . .
H10 H -0.0503 0.1998 0.6450 0.048 Uiso 1 1 calc R . .
C11 C -0.2307(4) 0.1012(3) 0.6375(3) 0.0422(11) Uani 1 1 d . . .
C12 C -0.3332(4) 0.0523(4) 0.6207(3) 0.0532(13) Uani 1 1 d . . .
H12 H -0.3640 0.0296 0.5737 0.064 Uiso 1 1 calc R . .
C13 C -0.3899(4) 0.0364(4) 0.6703(3) 0.0496(13) Uani 1 1 d . . .
C14 C -0.5034(5) -0.0164(6) 0.6449(4) 0.075(2) Uani 1 1 d . . .
C15 C 0.6102(5) 0.3690(5) 0.7164(4) 0.0733(19) Uani 1 1 d . . .
C16 C 0.4920(4) 0.3546(4) 0.7260(3) 0.0523(13) Uani 1 1 d . . .
C17 C 0.4631(4) 0.2744(4) 0.7448(3) 0.0522(13) Uani 1 1 d . . .
H17 H 0.5160 0.2318 0.7512 0.063 Uiso 1 1 calc R . .
C18 C 0.3559(4) 0.2545(3) 0.7550(3) 0.0406(11) Uani 1 1 d . . .
C19 C 0.3288(4) 0.1681(3) 0.7782(3) 0.0387(10) Uani 1 1 d . . .
C20 C 0.4094(4) 0.1089(4) 0.8013(3) 0.0507(13) Uani 1 1 d . . .
H20 H 0.4846 0.1244 0.8062 0.061 Uiso 1 1 calc R . .
C21 C 0.3779(5) 0.0274(4) 0.8169(4) 0.0611(16) Uani 1 1 d . . .
H21 H 0.4324 -0.0113 0.8333 0.073 Uiso 1 1 calc R . .
C22 C 0.2671(5) 0.0023(4) 0.8085(3) 0.0526(14) Uani 1 1 d . . .
H22 H 0.2468 -0.0544 0.8163 0.063 Uiso 1 1 calc R . .
C23 C 0.1852(4) 0.0620(3) 0.7881(3) 0.0391(10) Uani 1 1 d . . .
C24 C 0.2169(4) 0.1448(3) 0.7743(3) 0.0385(10) Uani 1 1 d . . .
H24 H 0.1630 0.1856 0.7622 0.046 Uiso 1 1 calc R . .
C25 C 0.0644(4) 0.0371(3) 0.7806(3) 0.0374(10) Uani 1 1 d . . .
C26 C 0.0225(5) -0.0470(3) 0.7447(3) 0.0513(13) Uani 1 1 d . . .
H26 H 0.0703 -0.0826 0.7249 0.062 Uiso 1 1 calc R . .
C27 C -0.0856(4) -0.0798(3) 0.7372(3) 0.0441(11) Uani 1 1 d . A .
C28 C -0.1189(5) -0.1723(4) 0.6970(3) 0.0681(17) Uani 1 1 d D . .
C29 C 0.2652(10) 0.7185(5) 0.7657(6) 0.1041(17) Uani 1 1 d U . .
C30 C 0.2303(9) 0.6226(4) 0.7620(5) 0.1024(17) Uani 1 1 d U . .
C31 C 0.1472(6) 0.6052(4) 0.7939(4) 0.0691(18) Uani 1 1 d . . .
H31 H 0.1154 0.6531 0.8145 0.083 Uiso 1 1 calc R . .
C32 C 0.1057(5) 0.5179(3) 0.7977(3) 0.0493(12) Uani 1 1 d . . .
C33 C 0.0264(5) 0.5061(4) 0.8424(3) 0.0565(14) Uani 1 1 d . . .
C34 C 0.0024(8) 0.5768(6) 0.8867(5) 0.099(2) Uani 1 1 d U . .
H34 H 0.0340 0.6333 0.8871 0.118 Uiso 1 1 calc R . .
C35 C -0.0686(10) 0.5643(7) 0.9304(6) 0.123(3) Uani 1 1 d U . .
H35 H -0.0799 0.6111 0.9628 0.148 Uiso 1 1 calc R . .
C36 C -0.1225(8) 0.4824(6) 0.9261(5) 0.103(3) Uani 1 1 d U . .
H36 H -0.1763 0.4762 0.9517 0.124 Uiso 1 1 calc R . .
C37 C -0.0982(5) 0.4101(4) 0.8848(4) 0.0604(15) Uani 1 1 d . . .
C38 C -0.0226(4) 0.4231(3) 0.8423(3) 0.0468(12) Uani 1 1 d . . .
H38 H -0.0055 0.3747 0.8136 0.056 Uiso 1 1 calc R . .
C39 C -0.1512(4) 0.3206(3) 0.8820(3) 0.0480(12) Uani 1 1 d . A .
C40 C -0.2220(5) 0.3097(4) 0.9292(3) 0.0603(15) Uani 1 1 d . . .
H40 H -0.2194 0.3540 0.9668 0.072 Uiso 1 1 calc R . .
C41 C -0.2932(5) 0.2366(4) 0.9212(3) 0.0529(13) Uani 1 1 d . A .
C42 C -0.3670(6) 0.2356(4) 0.9737(4) 0.078(2) Uani 1 1 d D . .
C43 C 0.3566(7) 0.5322(5) 0.5664(4) 0.081(2) Uani 1 1 d . . .
H43 H 0.4099 0.4917 0.5804 0.097 Uiso 1 1 calc R . .
C44 C 0.3834(9) 0.5983(6) 0.5301(6) 0.112(3) Uani 1 1 d . . .
H44 H 0.4527 0.6019 0.5192 0.134 Uiso 1 1 calc R . .
C45 C 0.3059(10) 0.6586(7) 0.5104(6) 0.122(4) Uani 1 1 d . . .
H45 H 0.3224 0.7047 0.4867 0.146 Uiso 1 1 calc R . .
C46 C 0.2035(9) 0.6506(5) 0.5259(5) 0.097(3) Uani 1 1 d . . .
H46 H 0.1500 0.6912 0.5123 0.117 Uiso 1 1 calc R . .
C47 C 0.1800(6) 0.5821(4) 0.5619(3) 0.0646(17) Uani 1 1 d . . .
C48 C 0.0719(6) 0.5683(4) 0.5796(3) 0.0591(15) Uani 1 1 d . . .
C49 C -0.0173(8) 0.6198(5) 0.5599(4) 0.080(2) Uani 1 1 d . . .
H49 H -0.0099 0.6671 0.5350 0.096 Uiso 1 1 calc R . .
C50 C -0.1153(8) 0.6024(6) 0.5761(4) 0.091(3) Uani 1 1 d . . .
H50 H -0.1747 0.6380 0.5628 0.109 Uiso 1 1 calc R . .
C51 C -0.1276(6) 0.5320(5) 0.6123(4) 0.081(2) Uani 1 1 d . . .
H51 H -0.1946 0.5189 0.6239 0.098 Uiso 1 1 calc R . .
C52 C -0.0359(5) 0.4817(5) 0.6307(4) 0.0681(17) Uani 1 1 d . . .
H52 H -0.0428 0.4333 0.6546 0.082 Uiso 1 1 calc R . .
C53 C 0.0193(5) 0.1710(4) 0.9645(3) 0.0627(15) Uani 1 1 d . . .
H53 H 0.0472 0.1971 0.9311 0.075 Uiso 1 1 calc R . .
C54 C 0.0731(7) 0.1927(5) 1.0358(4) 0.084(2) Uani 1 1 d . . .
H54 H 0.1367 0.2310 1.0501 0.101 Uiso 1 1 calc R . .
C55 C 0.0277(9) 0.1545(6) 1.0846(4) 0.102(3) Uani 1 1 d . . .
H55 H 0.0584 0.1696 1.1328 0.123 Uiso 1 1 calc R . .
C56 C -0.0599(8) 0.0962(6) 1.0621(4) 0.089(2) Uani 1 1 d . . .
H56 H -0.0877 0.0687 1.0948 0.106 Uiso 1 1 calc R . .
C57 C -0.1103(6) 0.0762(4) 0.9904(3) 0.0602(15) Uani 1 1 d . . .
C58 C -0.2059(6) 0.0104(4) 0.9623(4) 0.0642(17) Uani 1 1 d . . .
C59 C -0.2561(8) -0.0337(6) 1.0057(5) 0.096(3) Uani 1 1 d . . .
H59 H -0.2316 -0.0210 1.0546 0.115 Uiso 1 1 calc R . .
C60 C -0.3423(10) -0.0961(7) 0.9763(7) 0.121(4) Uani 1 1 d . . .
H60 H -0.3765 -0.1259 1.0051 0.145 Uiso 1 1 calc R . .
C61 C -0.3772(7) -0.1139(6) 0.9050(6) 0.098(3) Uani 1 1 d . . .
H61 H -0.4356 -0.1559 0.8842 0.118 Uiso 1 1 calc R . .
C62 C -0.3244(6) -0.0683(4) 0.8636(4) 0.0740(19) Uani 1 1 d . . .
H62 H -0.3477 -0.0810 0.8146 0.089 Uiso 1 1 calc R . .
C63 C 0.576(2) 0.628(2) 0.7717(12) 0.343(16) Uani 1 1 d DU . .
H63A H 0.5672 0.5648 0.7545 0.412 Uiso 1 1 calc R . .
H63B H 0.5022 0.6508 0.7606 0.412 Uiso 1 1 calc R . .
C64 C 0.6743(18) 0.6111(11) 0.0857(10) 0.218(8) Uani 1 1 d DU . .
H64A H 0.7097 0.6181 0.1359 0.261 Uiso 1 1 calc R . .
H64B H 0.5989 0.6306 0.0810 0.261 Uiso 1 1 calc R . .
Cl1 Cl 0.6386(16) 0.6670(11) 0.7328(15) 0.89(3) Uani 1 1 d D . .
Cl2 Cl 0.6174(14) 0.6373(11) 0.8566(9) 0.536(9) Uani 1 1 d DU . .
Cl3 Cl 0.6655(7) 0.5105(5) 0.0580(4) 0.323(4) Uani 1 1 d D . .
Cl4 Cl 0.7404(7) 0.6773(7) 0.0496(6) 0.353(5) Uani 1 1 d D . .
F1 F 0.3627(4) 0.1395(3) 0.4938(3) 0.1092(16) Uani 1 1 d U . .
F2 F 0.3866(5) 0.2680(4) 0.4693(3) 0.1086(16) Uani 1 1 d . . .
F3 F 0.4788(4) 0.2349(4) 0.5646(3) 0.124(2) Uani 1 1 d . . .
F4 F -0.5162(5) -0.0765(4) 0.6850(3) 0.130(2) Uani 1 1 d . . .
F5 F -0.5872(3) 0.0362(4) 0.6464(3) 0.119(2) Uani 1 1 d . . .
F6 F -0.5241(3) -0.0544(4) 0.5776(2) 0.1004(14) Uani 1 1 d U . .
F7 F 0.6641(4) 0.2956(3) 0.7114(3) 0.1094(16) Uani 1 1 d U . .
F8 F 0.6096(4) 0.4047(4) 0.6577(3) 0.1162(19) Uani 1 1 d . . .
F9 F 0.6717(4) 0.4227(4) 0.7684(3) 0.134(2) Uani 1 1 d . . .
F13 F 0.2143(6) 0.7769(3) 0.7997(4) 0.1478(19) Uani 1 1 d U . .
F14 F 0.3637(7) 0.7403(4) 0.8000(5) 0.168(2) Uani 1 1 d U . .
F15 F 0.2589(7) 0.7434(4) 0.7052(4) 0.160(2) Uani 1 1 d U . .
F10A F -0.1999(12) -0.1703(8) 0.6428(7) 0.143(4) Uani 0.55 1 d PDU A 1
F11A F -0.0376(9) -0.2070(7) 0.6678(8) 0.113(4) Uani 0.55 1 d PDU A 1
F12A F -0.1414(14) -0.2284(6) 0.7339(5) 0.109(3) Uani 0.55 1 d PDU A 1
F10B F -0.1043(14) -0.1805(8) 0.6344(5) 0.092(3) Uani 0.45 1 d PDU A 2
F11B F -0.0653(13) -0.2331(7) 0.7302(7) 0.105(4) Uani 0.45 1 d PDU A 2
F12B F -0.2269(8) -0.1946(8) 0.6888(9) 0.100(4) Uani 0.45 1 d PDU A 2
F16A F -0.3864(10) 0.1550(5) 0.9888(6) 0.113(3) Uani 0.65 1 d PDU B 1
F17A F -0.3257(9) 0.2840(8) 1.0351(5) 0.124(4) Uani 0.65 1 d PDU B 1
F18A F -0.4657(8) 0.2621(10) 0.9464(7) 0.149(5) Uani 0.65 1 d PD B 1
F16B F -0.3236(15) 0.1858(13) 1.0229(9) 0.114(6) Uani 0.35 1 d PDU B 2
F17B F -0.3781(16) 0.3132(8) 1.0085(10) 0.092(5) Uani 0.35 1 d PDU B 2
F18B F -0.4682(11) 0.2040(14) 0.9448(9) 0.108(6) Uani 0.35 1 d PDU B 2
N1 N 0.2583(5) 0.5235(3) 0.5823(3) 0.0599(12) Uani 1 1 d . . .
N2 N 0.0617(4) 0.4992(3) 0.6160(3) 0.0553(12) Uani 1 1 d . . .
N3 N -0.0708(4) 0.1144(3) 0.9420(2) 0.0504(11) Uani 1 1 d . . .
N4 N -0.2408(4) -0.0065(3) 0.8915(3) 0.0548(11) Uani 1 1 d . . .
O1 O 0.3099(3) 0.3353(2) 0.5882(2) 0.0539(9) Uani 1 1 d . . .
O2 O 0.1005(3) 0.3037(2) 0.61492(19) 0.0459(8) Uani 1 1 d . . .
O3 O -0.1830(3) 0.1359(2) 0.69966(18) 0.0467(8) Uani 1 1 d . . .
O4 O -0.3628(3) 0.0578(3) 0.73686(19) 0.0512(9) Uani 1 1 d . . .
O5 O 0.4334(3) 0.4217(2) 0.7161(2) 0.0558(10) Uani 1 1 d . . .
O6 O 0.2772(3) 0.3058(2) 0.7428(2) 0.0485(9) Uani 1 1 d . . .
O7 O 0.0074(3) 0.0931(2) 0.80732(19) 0.0425(8) Uani 1 1 d . . .
O8 O -0.1616(3) -0.0432(2) 0.7609(2) 0.0536(9) Uani 1 1 d . . .
O9 O 0.2838(3) 0.5695(2) 0.7307(2) 0.0594(10) Uani 1 1 d U . .
O10 O 0.1356(3) 0.4495(2) 0.76503(19) 0.0474(8) Uani 1 1 d . . .
O11 O -0.1324(3) 0.2577(2) 0.83940(18) 0.0433(8) Uani 1 1 d . . .
O12 O -0.3085(3) 0.1692(2) 0.8754(2) 0.0508(9) Uani 1 1 d . . .
Sm1 Sm -0.184736(18) 0.102843(15) 0.812127(12) 0.03380(8) Uani 1 1 d . A .
Sm4 Sm 0.23682(2) 0.421495(15) 0.675215(13) 0.03732(8) Uani 1 1 d . . .

loop_
_atom_site_aniso_label
_atom_site_aniso_U_11
_atom_site_aniso_U_22
_atom_site_aniso_U_33
_atom_site_aniso_U_23
_atom_site_aniso_U_13
_atom_site_aniso_U_12
C1 0.060(4) 0.058(4) 0.076(4) -0.006(3) 0.031(3) -0.008(3)
C2 0.049(3) 0.042(3) 0.048(3) 0.007(2) 0.017(2) 0.000(2)
C3 0.054(3) 0.038(3) 0.060(3) -0.004(2) 0.021(3) -0.005(2)
C4 0.048(3) 0.033(2) 0.040(3) 0.008(2) 0.009(2) -0.002(2)
C5 0.046(3) 0.038(2) 0.037(3) 0.006(2) 0.007(2) -0.002(2)
C6 0.064(4) 0.060(3) 0.049(3) -0.001(3) 0.020(3) -0.014(3)
C7 0.072(4) 0.086(5) 0.037(3) -0.015(3) 0.010(3) -0.029(3)
C8 0.053(3) 0.064(4) 0.043(3) -0.005(3) 0.006(2) -0.016(3)
C9 0.041(3) 0.043(3) 0.039(3) 0.006(2) 0.004(2) -0.003(2)
C10 0.041(3) 0.039(2) 0.036(2) 0.001(2) 0.003(2) -0.002(2)
C11 0.038(3) 0.044(3) 0.043(3) 0.001(2) 0.008(2) 0.000(2)
C12 0.041(3) 0.071(4) 0.041(3) -0.003(3) 0.004(2) -0.007(3)
C13 0.032(3) 0.060(3) 0.051(3) -0.005(3) 0.005(2) -0.003(2)
C14 0.046(3) 0.113(6) 0.059(4) -0.017(4) 0.015(3) -0.021(4)
C15 0.046(3) 0.070(4) 0.109(6) 0.037(4) 0.018(4) -0.005(3)
C16 0.040(3) 0.054(3) 0.061(3) 0.012(3) 0.007(2) -0.003(2)
C17 0.039(3) 0.050(3) 0.072(4) 0.021(3) 0.016(3) 0.005(2)
C18 0.038(2) 0.040(3) 0.045(3) 0.008(2) 0.010(2) 0.004(2)
C19 0.033(2) 0.039(2) 0.047(3) 0.008(2) 0.013(2) 0.0057(19)
C20 0.036(3) 0.055(3) 0.070(4) 0.023(3) 0.022(3) 0.013(2)
C21 0.045(3) 0.061(4) 0.091(5) 0.036(3) 0.026(3) 0.028(3)
C22 0.050(3) 0.041(3) 0.078(4) 0.023(3) 0.031(3) 0.014(2)
C23 0.040(3) 0.035(2) 0.048(3) 0.008(2) 0.019(2) 0.0082(19)
C24 0.035(2) 0.038(2) 0.046(3) 0.011(2) 0.012(2) 0.0109(19)
C25 0.038(2) 0.037(2) 0.042(3) 0.011(2) 0.016(2) 0.0046(19)
C26 0.054(3) 0.043(3) 0.062(3) -0.008(2) 0.030(3) 0.000(2)
C27 0.056(3) 0.036(2) 0.041(3) 0.000(2) 0.017(2) -0.004(2)
C28 0.082(5) 0.054(4) 0.066(4) -0.010(3) 0.025(4) -0.010(3)
C29 0.154(4) 0.032(2) 0.143(4) 0.002(3) 0.076(3) -0.018(3)
C30 0.152(4) 0.031(2) 0.141(4) 0.002(3) 0.076(3) -0.017(3)
C31 0.090(5) 0.027(3) 0.097(5) 0.000(3) 0.039(4) 0.005(3)
C32 0.057(3) 0.032(3) 0.058(3) 0.005(2) 0.013(3) 0.005(2)
C33 0.063(4) 0.037(3) 0.072(4) -0.003(3) 0.025(3) 0.002(2)
C34 0.114(5) 0.075(4) 0.117(5) -0.009(4) 0.060(4) -0.005(4)
C35 0.143(5) 0.099(5) 0.137(5) -0.019(4) 0.072(5) -0.006(4)
C36 0.118(5) 0.084(4) 0.121(5) -0.014(4) 0.071(4) -0.006(4)
C37 0.065(4) 0.047(3) 0.074(4) -0.010(3) 0.036(3) -0.002(3)
C38 0.053(3) 0.039(3) 0.049(3) -0.002(2) 0.017(2) 0.005(2)
C39 0.049(3) 0.044(3) 0.052(3) 0.000(2) 0.018(2) 0.003(2)
C40 0.071(4) 0.058(3) 0.057(3) -0.010(3) 0.035(3) -0.004(3)
C41 0.049(3) 0.056(3) 0.058(3) 0.003(3) 0.022(3) 0.010(3)
C42 0.082(5) 0.075(5) 0.089(5) -0.005(4) 0.050(4) 0.002(4)
C43 0.083(5) 0.071(4) 0.099(6) 0.026(4) 0.038(4) -0.009(4)
C44 0.134(8) 0.092(6) 0.132(8) 0.040(6) 0.065(7) -0.014(6)
C45 0.160(10) 0.090(6) 0.140(9) 0.064(6) 0.060(8) -0.005(7)
C46 0.143(8) 0.070(5) 0.091(6) 0.041(4) 0.036(6) 0.017(5)
C47 0.099(5) 0.040(3) 0.053(3) 0.012(3) 0.013(3) 0.003(3)
C48 0.084(4) 0.044(3) 0.042(3) 0.005(2) 0.000(3) 0.012(3)
C49 0.103(6) 0.059(4) 0.071(5) 0.016(3) 0.002(4) 0.030(4)
C50 0.090(6) 0.082(5) 0.085(5) 0.001(4) -0.010(5) 0.039(5)
C51 0.058(4) 0.081(5) 0.092(5) -0.004(4) -0.001(4) 0.016(4)
C52 0.053(4) 0.066(4) 0.080(5) 0.010(3) 0.003(3) 0.009(3)
C53 0.060(4) 0.064(4) 0.056(4) 0.005(3) -0.001(3) 0.005(3)
C54 0.086(5) 0.072(5) 0.069(5) -0.002(4) -0.025(4) 0.009(4)
C55 0.151(9) 0.097(6) 0.041(4) 0.001(4) -0.009(5) 0.029(6)
C56 0.125(7) 0.098(6) 0.046(4) 0.023(4) 0.021(4) 0.026(5)
C57 0.077(4) 0.063(4) 0.048(3) 0.020(3) 0.022(3) 0.025(3)
C58 0.077(4) 0.065(4) 0.067(4) 0.027(3) 0.037(3) 0.023(3)
C59 0.114(7) 0.103(6) 0.098(6) 0.046(5) 0.063(5) 0.015(5)
C60 0.123(8) 0.117(8) 0.162(11) 0.076(8) 0.084(8) 0.013(7)
C61 0.066(5) 0.078(5) 0.166(10) 0.053(6) 0.042(6) -0.002(4)
C62 0.060(4) 0.063(4) 0.105(6) 0.028(4) 0.025(4) -0.004(3)
C63 0.339(19) 0.337(19) 0.356(19) 0.035(11) 0.093(12) 0.038(11)
C64 0.234(12) 0.218(12) 0.199(11) 0.051(10) 0.035(9) 0.041(10)
Cl1 0.70(3) 0.52(2) 1.72(7) 0.25(3) 0.77(4) -0.14(2)
Cl2 0.536(13) 0.493(12) 0.526(12) 0.035(10) 0.026(10) 0.107(10)
Cl3 0.309(9) 0.234(7) 0.340(9) 0.044(6) -0.094(7) -0.034(6)
Cl4 0.288(9) 0.364(11) 0.430(13) 0.028(10) 0.147(9) 0.001(8)
F1 0.105(3) 0.080(3) 0.154(4) -0.026(3) 0.075(3) 0.001(2)
F2 0.125(4) 0.120(4) 0.108(4) 0.022(3) 0.079(3) 0.005(3)
F3 0.057(3) 0.180(6) 0.125(4) -0.030(4) 0.024(3) 0.025(3)
F4 0.107(4) 0.149(5) 0.122(4) 0.023(4) 0.008(3) -0.079(4)
F5 0.038(2) 0.194(6) 0.112(4) -0.029(4) 0.017(2) -0.004(3)
F6 0.066(2) 0.137(3) 0.085(3) -0.035(2) 0.022(2) -0.038(2)
F7 0.064(2) 0.102(3) 0.181(4) 0.044(3) 0.053(3) 0.016(2)
F8 0.077(3) 0.147(5) 0.157(5) 0.084(4) 0.058(3) 0.013(3)
F9 0.057(3) 0.161(5) 0.163(5) -0.003(4) 0.002(3) -0.045(3)
F13 0.205(5) 0.047(2) 0.207(5) -0.003(3) 0.092(4) -0.014(3)
F14 0.180(5) 0.075(3) 0.232(5) -0.004(3) 0.035(4) -0.055(3)
F15 0.234(4) 0.081(3) 0.169(4) 0.030(3) 0.055(3) -0.035(3)
F10A 0.149(8) 0.116(7) 0.116(7) -0.034(6) -0.040(7) -0.002(7)
F11A 0.112(6) 0.079(5) 0.141(8) -0.051(6) 0.053(6) -0.007(5)
F12A 0.167(9) 0.062(5) 0.097(6) 0.003(4) 0.041(7) -0.045(6)
F10B 0.136(8) 0.087(6) 0.053(5) -0.019(4) 0.039(6) -0.031(6)
F11B 0.131(8) 0.046(5) 0.118(8) 0.003(5) -0.009(7) 0.002(6)
F12B 0.086(6) 0.076(6) 0.127(8) -0.037(6) 0.035(6) -0.041(5)
F16A 0.140(7) 0.098(5) 0.135(7) 0.021(5) 0.098(6) -0.006(5)
F17A 0.139(7) 0.158(8) 0.090(6) -0.012(5) 0.070(5) -0.030(6)
F18A 0.104(8) 0.198(12) 0.193(13) 0.066(11) 0.103(9) 0.083(9)
F16B 0.123(10) 0.142(11) 0.101(9) 0.037(8) 0.061(8) 0.033(8)
F17B 0.104(9) 0.088(8) 0.099(9) -0.018(7) 0.066(7) 0.011(7)
F18B 0.076(8) 0.147(11) 0.110(9) -0.006(9) 0.055(7) -0.024(8)
N1 0.078(4) 0.045(3) 0.061(3) 0.015(2) 0.022(3) -0.001(2)
N2 0.056(3) 0.047(3) 0.058(3) 0.010(2) 0.001(2) 0.007(2)
N3 0.048(3) 0.057(3) 0.045(2) 0.009(2) 0.008(2) 0.008(2)
N4 0.049(3) 0.054(3) 0.068(3) 0.018(2) 0.023(2) 0.005(2)
O1 0.055(2) 0.043(2) 0.068(2) -0.0012(18) 0.0274(19) -0.0075(17)
O2 0.0451(19) 0.0386(18) 0.054(2) 0.0000(16) 0.0162(16) -0.0033(15)
O3 0.0441(19) 0.056(2) 0.0369(19) 0.0018(16) 0.0065(15) -0.0110(16)
O4 0.0322(17) 0.072(2) 0.047(2) 0.0001(18) 0.0094(15) -0.0048(16)
O5 0.045(2) 0.044(2) 0.077(3) 0.0151(19) 0.0086(19) -0.0053(16)
O6 0.0408(19) 0.0405(18) 0.070(2) 0.0201(17) 0.0174(17) 0.0084(15)
O7 0.0351(17) 0.0367(17) 0.057(2) 0.0006(15) 0.0157(15) 0.0031(14)
O8 0.048(2) 0.043(2) 0.069(3) -0.0064(18) 0.0206(19) -0.0094(16)
O9 0.063(2) 0.040(2) 0.072(3) 0.0007(18) 0.017(2) -0.0124(17)
O10 0.058(2) 0.0314(17) 0.055(2) 0.0045(15) 0.0197(17) 0.0037(15)
O11 0.0458(19) 0.0392(18) 0.0468(19) 0.0005(15) 0.0172(15) 0.0034(14)
O12 0.0388(19) 0.053(2) 0.062(2) -0.0011(18) 0.0194(17) 0.0019(16)
Sm1 0.02770(13) 0.03708(14) 0.03640(14) 0.00204(10) 0.00887(9) -0.00016(9)
Sm4 0.03819(14) 0.02759(13) 0.04625(16) 0.00671(10) 0.00967(11) -0.00135(9)

loop_
_atom_type_symbol
_atom_type_description
_atom_type_scat_dispersion_real
_atom_type_scat_dispersion_imag
_atom_type_scat_source
C C 0.0033 0.0016 'International Tables Vol C Tables 4.2.6.8 and 6.1.1.4'
H H 0.0000 0.0000 'International Tables Vol C Tables 4.2.6.8 and 6.1.1.4'
Cl Cl 0.1484 0.1585 'International Tables Vol C Tables 4.2.6.8 and 6.1.1.4'
F F 0.0171 0.0103 'International Tables Vol C Tables 4.2.6.8 and 6.1.1.4'
N N 0.0061 0.0033 'International Tables Vol C Tables 4.2.6.8 and 6.1.1.4'
Sm Sm -0.1638 3.4418 'International Tables Vol C Tables 4.2.6.8 and 6.1.1.4'
O O 0.0106 0.0060 'International Tables Vol C Tables 4.2.6.8 and 6.1.1.4'

loop_
_geom_angle_atom_site_label_1
_geom_angle_atom_site_label_2
_geom_angle_atom_site_label_3
_geom_angle
F3 C1 F1 109.0(6)
F3 C1 F2 104.1(6)
F1 C1 F2 105.4(6)
F3 C1 C2 112.7(5)
F1 C1 C2 114.3(5)
F2 C1 C2 110.6(6)
O1 C2 C3 128.1(5)
O1 C2 C1 113.3(5)
C3 C2 C1 118.6(5)
C2 C3 C4 123.3(5)
C2 C3 H3 118.4
C4 C3 H3 118.4
O2 C4 C3 124.4(5)
O2 C4 C5 117.5(4)
C3 C4 C5 118.1(4)
C10 C5 C6 119.0(5)
C10 C5 C4 119.7(4)
C6 C5 C4 121.3(5)
C7 C6 C5 120.5(5)
C7 C6 H6 119.8
C5 C6 H6 119.8
C8 C7 C6 119.9(5)
C8 C7 H7 120.0
C6 C7 H7 120.0
C7 C8 C9 120.3(5)
C7 C8 H8 119.9
C9 C8 H8 119.9
C10 C9 C8 119.2(5)
C10 C9 C11 118.6(4)
C8 C9 C11 122.1(5)
C9 C10 C5 121.0(5)
C9 C10 H10 119.5
C5 C10 H10 119.5
O3 C11 C12 123.3(5)
O3 C11 C9 115.6(4)
C12 C11 C9 121.0(4)
C13 C12 C11 122.8(5)
C13 C12 H12 118.6
C11 C12 H12 118.6
O4 C13 C12 129.6(5)
O4 C13 C14 112.5(5)
C12 C13 C14 117.9(5)
F4 C14 F5 104.9(6)
F4 C14 F6 109.2(7)
F5 C14 F6 104.2(6)
F4 C14 C13 113.0(6)
F5 C14 C13 111.2(6)
F6 C14 C13 113.6(5)
F9 C15 F7 106.7(6)
F9 C15 F8 106.7(6)
F7 C15 F8 105.9(7)
F9 C15 C16 111.7(7)
F7 C15 C16 114.2(5)
F8 C15 C16 111.3(6)
O5 C16 C17 128.7(5)
O5 C16 C15 113.3(5)
C17 C16 C15 118.0(5)
C16 C17 C18 122.4(5)
C16 C17 H17 118.8
C18 C17 H17 118.8
O6 C18 C17 122.8(5)
O6 C18 C19 116.2(4)
C17 C18 C19 121.0(4)
C20 C19 C24 118.8(4)
C20 C19 C18 123.0(4)
C24 C19 C18 118.2(4)
C21 C20 C19 120.1(5)
C21 C20 H20 120.0
C19 C20 H20 120.0
C22 C21 C20 121.0(5)
C22 C21 H21 119.5
C20 C21 H21 119.5
C21 C22 C23 119.9(5)
C21 C22 H22 120.1
C23 C22 H22 120.1
C24 C23 C22 119.1(4)
C24 C23 C25 120.0(4)
C22 C23 C25 120.8(4)
C23 C24 C19 120.9(4)
C23 C24 H24 119.5
C19 C24 H24 119.5
O7 C25 C26 124.5(4)
O7 C25 C23 117.6(4)
C26 C25 C23 117.8(4)
C27 C26 C25 123.7(5)
C27 C26 H26 118.2
C25 C26 H26 118.2
O8 C27 C26 127.9(5)
O8 C27 C28 114.3(5)
C26 C27 C28 117.7(5)
F12A C28 F10B 131.5(9)
F12A C28 F10A 110.2(9)
F10B C28 F10A 58.1(8)
F12A C28 F11B 44.3(7)
F10B C28 F11B 108.4(9)
F10A C28 F11B 136.6(9)
F12A C28 F12B 63.7(7)
F10B C28 F12B 104.8(8)
F10A C28 F12B 51.2(8)
F11B C28 F12B 105.4(9)
F12A C28 F11A 105.2(8)
F10B C28 F11A 46.8(7)
F10A C28 F11A 102.5(8)
F11B C28 F11A 65.7(8)
F12B C28 F11A 133.8(8)
F12A C28 C27 114.3(7)
F10B C28 C27 113.4(7)
F10A C28 C27 111.2(7)
F11B C28 C27 111.8(7)
F12B C28 C27 112.5(6)
F11A C28 C27 112.7(6)
F14 C29 F15 105.0(8)
F14 C29 F13 98.1(8)
F15 C29 F13 106.2(9)
F14 C29 C30 114.9(9)
F15 C29 C30 113.4(9)
F13 C29 C30 117.5(8)
O9 C30 C31 129.0(6)
O9 C30 C29 114.9(7)
C31 C30 C29 116.1(7)
C30 C31 C32 123.9(6)
C30 C31 H31 118.0
C32 C31 H31 118.0
O10 C32 C31 122.4(5)
O10 C32 C33 118.4(5)
C31 C32 C33 119.3(5)
C34 C33 C38 118.6(6)
C34 C33 C32 121.0(6)
C38 C33 C32 120.4(5)
C33 C34 C35 120.4(8)
C33 C34 H34 119.8
C35 C34 H34 119.8
C36 C35 C34 120.0(9)
C36 C35 H35 120.0
C34 C35 H35 120.0
C37 C36 C35 121.1(8)
C37 C36 H36 119.5
C35 C36 H36 119.5
C36 C37 C38 118.1(6)
C36 C37 C39 121.9(6)
C38 C37 C39 120.0(5)
C33 C38 C37 121.4(5)
C33 C38 H38 119.3
C37 C38 H38 119.3
O11 C39 C40 122.6(5)
O11 C39 C37 119.4(5)
C40 C39 C37 117.9(5)
C41 C40 C39 122.6(5)
C41 C40 H40 118.7
C39 C40 H40 118.7
O12 C41 C40 129.1(5)
O12 C41 C42 114.1(5)
C40 C41 C42 116.9(5)
F18B C42 F18A 39.5(9)
F18B C42 F17A 130.1(10)
F18A C42 F17A 108.7(8)
F18B C42 F17B 105.0(10)
F18A C42 F17B 71.8(9)
F17A C42 F17B 39.7(8)
F18B C42 F16B 107.4(11)
F18A C42 F16B 136.7(11)
F17A C42 F16B 68.5(9)
F17B C42 F16B 105.1(10)
F18B C42 F16A 67.2(9)
F18A C42 F16A 104.6(8)
F17A C42 F16A 105.3(8)
F17B C42 F16A 129.0(10)
F16B C42 F16A 42.8(8)
F18B C42 C41 113.5(10)
F18A C42 C41 110.3(7)
F17A C42 C41 114.4(7)
F17B C42 C41 115.7(9)
F16B C42 C41 109.5(9)
F16A C42 C41 113.0(6)
N1 C43 C44 123.1(8)
N1 C43 H43 118.4
C44 C43 H43 118.4
C45 C44 C43 118.4(9)
C45 C44 H44 120.8
C43 C44 H44 120.8
C44 C45 C46 119.6(8)
C44 C45 H45 120.2
C46 C45 H45 120.2
C45 C46 C47 119.9(8)
C45 C46 H46 120.1
C47 C46 H46 120.1
N1 C47 C46 120.1(7)
N1 C47 C48 116.6(5)
C46 C47 C48 123.2(7)
N2 C48 C49 119.8(7)
N2 C48 C47 116.6(5)
C49 C48 C47 123.5(6)
C50 C49 C48 120.8(7)
C50 C49 H49 119.6
C48 C49 H49 119.6
C49 C50 C51 120.2(7)
C49 C50 H50 119.9
C51 C50 H50 119.9
C50 C51 C52 117.1(8)
C50 C51 H51 121.5
C52 C51 H51 121.5
N2 C52 C51 123.2(7)
N2 C52 H52 118.4
C51 C52 H52 118.4
N3 C53 C54 123.0(7)
N3 C53 H53 118.5
C54 C53 H53 118.5
C55 C54 C53 117.2(8)
C55 C54 H54 121.4
C53 C54 H54 121.4
C56 C55 C54 119.8(7)
C56 C55 H55 120.1
C54 C55 H55 120.1
C55 C56 C57 120.9(8)
C55 C56 H56 119.6
C57 C56 H56 119.6
N3 C57 C56 120.7(7)
N3 C57 C58 116.0(5)
C56 C57 C58 123.2(7)
N4 C58 C59 120.9(8)
N4 C58 C57 116.5(5)
C59 C58 C57 122.6(7)
C60 C59 C58 119.8(9)
C60 C59 H59 120.1
C58 C59 H59 120.1
C61 C60 C59 119.5(8)
C61 C60 H60 120.2
C59 C60 H60 120.2
C60 C61 C62 118.7(9)
C60 C61 H61 120.6
C62 C61 H61 120.6
N4 C62 C61 122.4(8)
N4 C62 H62 118.8
C61 C62 H62 118.8
Cl1 C63 Cl2 120(2)
Cl1 C63 H63A 107.3
Cl2 C63 H63A 107.3
Cl1 C63 H63B 107.3
Cl2 C63 H63B 107.3
H63A C63 H63B 106.9
Cl3 C64 Cl4 118.3(14)
Cl3 C64 H64A 107.7
Cl4 C64 H64A 107.7
Cl3 C64 H64B 107.7
Cl4 C64 H64B 107.7
H64A C64 H64B 107.1
C43 N1 C47 118.9(6)
C43 N1 Sm4 119.1(5)
C47 N1 Sm4 120.4(4)
C52 N2 C48 118.9(5)
C52 N2 Sm4 119.9(4)
C48 N2 Sm4 120.3(4)
C53 N3 C57 118.4(5)
C53 N3 Sm1 119.7(4)
C57 N3 Sm1 121.0(4)
C62 N4 C58 118.6(6)
C62 N4 Sm1 119.4(4)
C58 N4 Sm1 120.3(4)
C2 O1 Sm4 133.4(3)
C4 O2 Sm4 135.6(3)
C11 O3 Sm1 134.3(3)
C13 O4 Sm1 129.3(3)
C16 O5 Sm4 127.2(3)
C18 O6 Sm4 135.2(3)
C25 O7 Sm1 136.2(3)
C27 O8 Sm1 134.4(3)
C30 O9 Sm4 130.9(5)
C32 O10 Sm4 135.5(3)
C39 O11 Sm1 135.8(3)
C41 O12 Sm1 129.9(3)
O3 Sm1 O12 121.28(13)
O3 Sm1 O4 72.33(12)
O12 Sm1 O4 77.05(13)
O3 Sm1 O8 82.43(13)
O12 Sm1 O8 135.68(12)
O4 Sm1 O8 76.10(13)
O3 Sm1 O11 80.34(12)
O12 Sm1 O11 72.23(12)
O4 Sm1 O11 118.58(13)
O8 Sm1 O11 152.09(12)
O3 Sm1 O7 76.07(12)
O12 Sm1 O7 145.13(12)
O4 Sm1 O7 137.37(12)
O8 Sm1 O7 71.99(12)
O11 Sm1 O7 82.61(11)
O3 Sm1 N3 144.74(13)
O12 Sm1 N3 77.42(14)
O4 Sm1 N3 142.84(14)
O8 Sm1 N3 105.10(14)
O11 Sm1 N3 77.88(14)
O7 Sm1 N3 73.91(13)
O3 Sm1 N4 149.11(15)
O12 Sm1 N4 70.08(14)
O4 Sm1 N4 84.02(15)
O8 Sm1 N4 72.61(15)
O11 Sm1 N4 129.44(14)
O7 Sm1 N4 111.75(13)
N3 Sm1 N4 62.04(16)
O6 Sm4 O9 118.89(14)
O6 Sm4 O5 71.96(12)
O9 Sm4 O5 77.74(14)
O6 Sm4 O1 86.71(13)
O9 Sm4 O1 130.58(13)
O5 Sm4 O1 71.13(14)
O6 Sm4 O10 75.55(12)
O9 Sm4 O10 71.88(13)
O5 Sm4 O10 115.63(14)
O1 Sm4 O10 156.96(12)
O6 Sm4 O2 75.74(13)
O9 Sm4 O2 151.14(13)
O5 Sm4 O2 131.03(12)
O1 Sm4 O2 71.22(12)
O10 Sm4 O2 89.96(12)
O6 Sm4 N1 156.86(15)
O9 Sm4 N1 70.09(15)
O5 Sm4 N1 90.74(16)
O1 Sm4 N1 72.90(15)
O10 Sm4 N1 126.88(14)
O2 Sm4 N1 106.75(15)
O6 Sm4 N2 137.57(14)
O9 Sm4 N2 79.50(15)
O5 Sm4 N2 149.64(14)
O1 Sm4 N2 110.63(15)
O10 Sm4 N2 75.23(14)
O2 Sm4 N2 74.16(13)
N1 Sm4 N2 62.56(17)

loop_
_geom_bond_atom_site_label_1
_geom_bond_atom_site_label_2
_geom_bond_distance
C1 F3 1.307(8)
C1 F1 1.312(7)
C1 F2 1.323(8)
C1 C2 1.522(8)
C2 O1 1.252(6)
C2 C3 1.369(7)
C3 C4 1.405(7)
C3 H3 0.9300
C4 O2 1.263(6)
C4 C5 1.496(7)
C5 C10 1.387(7)
C5 C6 1.392(7)
C6 C7 1.386(8)
C6 H6 0.9300
C7 C8 1.378(8)
C7 H7 0.9300
C8 C9 1.397(7)
C8 H8 0.9300
C9 C10 1.382(7)
C9 C11 1.505(7)
C10 H10 0.9300
C11 O3 1.265(6)
C11 C12 1.397(7)
C12 C13 1.364(8)
C12 H12 0.9300
C13 O4 1.268(6)
C13 C14 1.538(8)
C14 F4 1.304(9)
C14 F5 1.327(9)
C14 F6 1.337(7)
C15 F9 1.298(9)
C15 F7 1.318(8)
C15 F8 1.328(8)
C15 C16 1.526(8)
C16 O5 1.272(7)
C16 C17 1.376(8)
C17 C18 1.412(7)
C17 H17 0.9300
C18 O6 1.258(6)
C18 C19 1.494(7)
C19 C20 1.392(7)
C19 C24 1.397(6)
C20 C21 1.377(8)
C20 H20 0.9300
C21 C22 1.375(8)
C21 H21 0.9300
C22 C23 1.396(7)
C22 H22 0.9300
C23 C24 1.384(7)
C23 C25 1.496(6)
C24 H24 0.9300
C25 O7 1.260(5)
C25 C26 1.403(7)
C26 C27 1.378(7)
C26 H26 0.9300
C27 O8 1.255(6)
C27 C28 1.521(8)
C28 F12A 1.248(9)
C28 F10B 1.272(9)
C28 F10A 1.280(10)
C28 F11B 1.301(10)
C28 F12B 1.332(10)
C28 F11A 1.354(9)
C29 F14 1.256(13)
C29 F15 1.274(11)
C29 F13 1.308(10)
C29 C30 1.495(9)
C30 O9 1.250(9)
C30 C31 1.355(10)
C31 C32 1.424(8)
C31 H31 0.9300
C32 O10 1.263(6)
C32 C33 1.479(8)
C33 C34 1.381(9)
C33 C38 1.383(8)
C34 C35 1.386(12)
C34 H34 0.9300
C35 C36 1.378(13)
C35 H35 0.9300
C36 C37 1.367(9)
C36 H36 0.9300
C37 C38 1.413(8)
C37 C39 1.481(8)
C38 H38 0.9300
C39 O11 1.256(6)
C39 C40 1.432(8)
C40 C41 1.366(8)
C40 H40 0.9300
C41 O12 1.255(7)
C41 C42 1.526(8)
C42 F18B 1.295(12)
C42 F18A 1.305(10)
C42 F17A 1.315(9)
C42 F17B 1.317(11)
C42 F16B 1.321(12)
C42 F16A 1.321(9)
C43 N1 1.329(9)
C43 C44 1.373(10)
C43 H43 0.9300
C44 C45 1.363(14)
C44 H44 0.9300
C45 C46 1.371(14)
C45 H45 0.9300
C46 C47 1.386(9)
C46 H46 0.9300
C47 N1 1.355(8)
C47 C48 1.470(10)
C48 N2 1.357(7)
C48 C49 1.375(9)
C49 C50 1.347(12)
C49 H49 0.9300
C50 C51 1.375(12)
C50 H50 0.9300
C51 C52 1.384(9)
C51 H51 0.9300
C52 N2 1.329(8)
C52 H52 0.9300
C53 N3 1.340(8)
C53 C54 1.394(9)
C53 H53 0.9300
C54 C55 1.390(13)
C54 H54 0.9300
C55 C56 1.332(13)
C55 H55 0.9300
C56 C57 1.390(10)
C56 H56 0.9300
C57 N3 1.345(7)
C57 C58 1.480(10)
C58 N4 1.342(8)
C58 C59 1.385(9)
C59 C60 1.374(15)
C59 H59 0.9300
C60 C61 1.353(15)
C60 H60 0.9300
C61 C62 1.386(11)
C61 H61 0.9300
C62 N4 1.342(8)
C62 H62 0.9300
C63 Cl1 1.375(19)
C63 Cl2 1.609(18)
C63 H63A 0.9700
C63 H63B 0.9700
C64 Cl3 1.550(15)
C64 Cl4 1.605(15)
C64 H64A 0.9700
C64 H64B 0.9700
N1 Sm4 2.583(5)
N2 Sm4 2.588(4)
N3 Sm1 2.586(4)
N4 Sm1 2.593(5)
O1 Sm4 2.384(4)
O2 Sm4 2.412(3)
O3 Sm1 2.325(3)
O4 Sm1 2.371(3)
O5 Sm4 2.368(4)
O6 Sm4 2.321(3)
O7 Sm1 2.401(3)
O8 Sm1 2.375(4)
O9 Sm4 2.369(4)
O10 Sm4 2.391(3)
O11 Sm1 2.384(3)
O12 Sm1 2.356(3)

loop_
_geom_hbond_atom_site_label_D
_geom_hbond_atom_site_label_H
_geom_hbond_atom_site_label_A
_geom_hbond_distance_DH
_geom_hbond_distance_HA
_geom_hbond_distance_DA
_geom_hbond_angle_DHA
C3 H3 F1 0.93 2.35 2.722(7) 103.3
C10 H10 O3 0.93 2.40 2.718(6) 99.9
C12 H12 F6 0.93 2.34 2.722(7) 104.0
C17 H17 F7 0.93 2.37 2.729(7) 102.4
C24 H24 O6 0.93 2.40 2.718(6) 100.1
C26 H26 F11A 0.93 2.29 2.687(10) 105.1
C31 H31 F13 0.93 2.30 2.695(7) 105.1
C40 H40 F17A 0.93 2.40 2.741(11) 101.8

loop_
_geom_torsion_atom_site_label_1
_geom_torsion_atom_site_label_2
_geom_torsion_atom_site_label_3
_geom_torsion_atom_site_label_4
_geom_torsion
F3 C1 C2 O1 49.4(8)
F1 C1 C2 O1 174.6(6)
F2 C1 C2 O1 -66.6(7)
F3 C1 C2 C3 -132.8(6)
F1 C1 C2 C3 -7.6(9)
F2 C1 C2 C3 111.1(6)
O1 C2 C3 C4 1.6(10)
C1 C2 C3 C4 -175.7(6)
C2 C3 C4 O2 -8.4(9)
C2 C3 C4 C5 170.1(5)
O2 C4 C5 C10 -36.2(7)
C3 C4 C5 C10 145.2(5)
O2 C4 C5 C6 143.7(5)
C3 C4 C5 C6 -34.9(7)
C10 C5 C6 C7 1.6(9)
C4 C5 C6 C7 -178.3(6)
C5 C6 C7 C8 -3.0(11)
C6 C7 C8 C9 1.6(11)
C7 C8 C9 C10 1.0(9)
C7 C8 C9 C11 -175.1(6)
C8 C9 C10 C5 -2.4(8)
C11 C9 C10 C5 173.9(5)
C6 C5 C10 C9 1.1(8)
C4 C5 C10 C9 -179.0(5)
C10 C9 C11 O3 -6.8(7)
C8 C9 C11 O3 169.3(5)
C10 C9 C11 C12 175.4(5)
C8 C9 C11 C12 -8.5(8)
O3 C11 C12 C13 -1.1(9)
C9 C11 C12 C13 176.5(5)
C11 C12 C13 O4 -2.6(10)
C11 C12 C13 C14 178.5(6)
O4 C13 C14 F4 -42.7(8)
C12 C13 C14 F4 136.4(7)
O4 C13 C14 F5 75.0(8)
C12 C13 C14 F5 -105.9(7)
O4 C13 C14 F6 -167.8(6)
C12 C13 C14 F6 11.3(10)
F9 C15 C16 O5 72.5(8)
F7 C15 C16 O5 -166.4(6)
F8 C15 C16 O5 -46.6(9)
F9 C15 C16 C17 -106.3(7)
F7 C15 C16 C17 14.8(10)
F8 C15 C16 C17 134.6(7)
O5 C16 C17 C18 1.5(10)
C15 C16 C17 C18 -180.0(6)
C16 C17 C18 O6 5.1(9)
C16 C17 C18 C19 -177.6(5)
O6 C18 C19 C20 -172.5(5)
C17 C18 C19 C20 10.0(8)
O6 C18 C19 C24 9.6(7)
C17 C18 C19 C24 -167.9(5)
C24 C19 C20 C21 2.8(8)
C18 C19 C20 C21 -175.0(5)
C19 C20 C21 C22 1.5(10)
C20 C21 C22 C23 -4.0(10)
C21 C22 C23 C24 2.2(9)
C21 C22 C23 C25 -178.2(5)
C22 C23 C24 C19 2.1(8)
C25 C23 C24 C19 -177.5(5)
C20 C19 C24 C23 -4.6(8)
C18 C19 C24 C23 173.4(5)
C24 C23 C25 O7 -46.1(7)
C22 C23 C25 O7 134.4(5)
C24 C23 C25 C26 134.2(5)
C22 C23 C25 C26 -45.4(7)
O7 C25 C26 C27 -3.0(9)
C23 C25 C26 C27 176.7(5)
C25 C26 C27 O8 -1.5(10)
C25 C26 C27 C28 -179.8(5)
O8 C27 C28 F12A -64.4(11)
C26 C27 C28 F12A 114.1(10)
O8 C27 C28 F10B 124.4(10)
C26 C27 C28 F10B -57.0(11)
O8 C27 C28 F10A 61.1(12)
C26 C27 C28 F10A -120.3(11)
O8 C27 C28 F11B -112.7(11)
C26 C27 C28 F11B 65.9(11)
O8 C27 C28 F12B 5.7(11)
C26 C27 C28 F12B -175.7(10)
O8 C27 C28 F11A 175.6(9)
C26 C27 C28 F11A -5.9(11)
F14 C29 C30 O9 -63.3(13)
F15 C29 C30 O9 57.4(14)
F13 C29 C30 O9 -178.0(10)
F14 C29 C30 C31 115.5(11)
F15 C29 C30 C31 -123.8(11)
F13 C29 C30 C31 0.8(16)
O9 C30 C31 C32 0.7(17)
C29 C30 C31 C32 -177.9(8)
C30 C31 C32 O10 -7.5(12)
C30 C31 C32 C33 171.3(8)
O10 C32 C33 C34 171.2(7)
C31 C32 C33 C34 -7.6(10)
O10 C32 C33 C38 -6.8(9)
C31 C32 C33 C38 174.3(6)
C38 C33 C34 C35 0.7(14)
C32 C33 C34 C35 -177.4(9)
C33 C34 C35 C36 -5.1(18)
C34 C35 C36 C37 7.2(18)
C35 C36 C37 C38 -4.9(15)
C35 C36 C37 C39 177.0(9)
C34 C33 C38 C37 1.6(10)
C32 C33 C38 C37 179.7(6)
C36 C37 C38 C33 0.4(11)
C39 C37 C38 C33 178.6(6)
C36 C37 C39 O11 174.8(7)
C38 C37 C39 O11 -3.3(9)
C36 C37 C39 C40 -5.6(11)
C38 C37 C39 C40 176.3(6)
O11 C39 C40 C41 -14.9(10)
C37 C39 C40 C41 165.6(6)
C39 C40 C41 O12 1.2(11)
C39 C40 C41 C42 -177.6(6)
O12 C41 C42 F18B -39.5(13)
C40 C41 C42 F18B 139.5(13)
O12 C41 C42 F18A -82.0(10)
C40 C41 C42 F18A 97.0(10)
O12 C41 C42 F17A 155.0(9)
C40 C41 C42 F17A -26.0(11)
O12 C41 C42 F17B -160.9(11)
C40 C41 C42 F17B 18.1(13)
O12 C41 C42 F16B 80.5(12)
C40 C41 C42 F16B -100.5(12)
O12 C41 C42 F16A 34.6(10)
C40 C41 C42 F16A -146.4(9)
N1 C43 C44 C45 1.0(16)
C43 C44 C45 C46 -1.3(17)
C44 C45 C46 C47 0.6(16)
C45 C46 C47 N1 0.6(13)
C45 C46 C47 C48 -179.2(8)
N1 C47 C48 N2 1.2(8)
C46 C47 C48 N2 -179.0(7)
N1 C47 C48 C49 -177.2(6)
C46 C47 C48 C49 2.6(10)
N2 C48 C49 C50 -0.1(10)
C47 C48 C49 C50 178.2(7)
C48 C49 C50 C51 -0.6(12)
C49 C50 C51 C52 0.2(12)
C50 C51 C52 N2 1.0(11)
N3 C53 C54 C55 -1.7(11)
C53 C54 C55 C56 3.5(12)
C54 C55 C56 C57 -3.2(13)
C55 C56 C57 N3 0.8(12)
C55 C56 C57 C58 178.4(7)
N3 C57 C58 N4 2.2(8)
C56 C57 C58 N4 -175.6(6)
N3 C57 C58 C59 -179.3(6)
C56 C57 C58 C59 3.0(10)
N4 C58 C59 C60 0.5(12)
C57 C58 C59 C60 -177.9(8)
C58 C59 C60 C61 0.0(15)
C59 C60 C61 C62 0.1(15)
C60 C61 C62 N4 -0.8(12)
C44 C43 N1 C47 0.2(12)
C44 C43 N1 Sm4 -165.4(7)
C46 C47 N1 C43 -1.0(10)
C48 C47 N1 C43 178.8(6)
C46 C47 N1 Sm4 164.4(6)
C48 C47 N1 Sm4 -15.8(7)
C51 C52 N2 C48 -1.6(10)
C51 C52 N2 Sm4 167.3(5)
C49 C48 N2 C52 1.2(9)
C47 C48 N2 C52 -177.2(6)
C49 C48 N2 Sm4 -167.7(5)
C47 C48 N2 Sm4 13.9(7)
C54 C53 N3 C57 -0.6(9)
C54 C53 N3 Sm1 168.3(5)
C56 C57 N3 C53 1.1(9)
C58 C57 N3 C53 -176.6(5)
C56 C57 N3 Sm1 -167.7(5)
C58 C57 N3 Sm1 14.6(7)
C61 C62 N4 C58 1.4(10)
C61 C62 N4 Sm1 -163.7(6)
C59 C58 N4 C62 -1.2(9)
C57 C58 N4 C62 177.4(5)
C59 C58 N4 Sm1 163.7(5)
C57 C58 N4 Sm1 -17.7(7)
C3 C2 O1 Sm4 19.5(9)
C1 C2 O1 Sm4 -163.0(4)
C3 C4 O2 Sm4 -5.9(8)
C5 C4 O2 Sm4 175.5(3)
C12 C11 O3 Sm1 27.1(8)
C9 C11 O3 Sm1 -150.6(3)
C12 C13 O4 Sm1 -17.3(9)
C14 C13 O4 Sm1 161.6(4)
C17 C16 O5 Sm4 -30.1(9)
C15 C16 O5 Sm4 151.2(5)
C17 C18 O6 Sm4 20.8(8)
C19 C18 O6 Sm4 -156.7(3)
C26 C25 O7 Sm1 -3.4(8)
C23 C25 O7 Sm1 176.8(3)
C26 C27 O8 Sm1 12.4(9)
C28 C27 O8 Sm1 -169.2(4)
C31 C30 O9 Sm4 23.9(16)
C29 C30 O9 Sm4 -157.5(7)
C31 C32 O10 Sm4 -11.1(9)
C33 C32 O10 Sm4 170.0(4)
C40 C39 O11 Sm1 -1.8(9)
C37 C39 O11 Sm1 177.7(4)
C40 C41 O12 Sm1 28.2(9)
C42 C41 O12 Sm1 -152.9(4)
C11 O3 Sm1 O12 -93.4(5)
C11 O3 Sm1 O4 -31.3(4)
C11 O3 Sm1 O8 46.4(5)
C11 O3 Sm1 O11 -155.6(5)
C11 O3 Sm1 O7 119.7(5)
C11 O3 Sm1 N3 151.9(4)
C11 O3 Sm1 N4 10.4(6)
C41 O12 Sm1 O3 -95.4(5)
C41 O12 Sm1 O4 -155.1(5)
C41 O12 Sm1 O8 150.9(5)
C41 O12 Sm1 O11 -29.0(5)
C41 O12 Sm1 O7 16.9(6)
C41 O12 Sm1 N3 52.1(5)
C41 O12 Sm1 N4 116.6(5)
C13 O4 Sm1 O3 24.9(5)
C13 O4 Sm1 O12 154.1(5)
C13 O4 Sm1 O8 -61.5(5)
C13 O4 Sm1 O11 92.9(5)
C13 O4 Sm1 O7 -19.1(6)
C13 O4 Sm1 N3 -158.2(4)
C13 O4 Sm1 N4 -135.0(5)
C27 O8 Sm1 O3 65.6(5)
C27 O8 Sm1 O12 -166.6(5)
C27 O8 Sm1 O4 139.1(5)
C27 O8 Sm1 O11 13.3(7)
C27 O8 Sm1 O7 -12.2(5)
C27 O8 Sm1 N3 -79.3(5)
C27 O8 Sm1 N4 -132.9(5)
C39 O11 Sm1 O3 144.7(5)
C39 O11 Sm1 O12 17.3(5)
C39 O11 Sm1 O4 81.0(5)
C39 O11 Sm1 O8 -162.6(5)
C39 O11 Sm1 O7 -138.3(5)
C39 O11 Sm1 N3 -63.2(5)
C39 O11 Sm1 N4 -26.1(5)
C25 O7 Sm1 O3 -78.4(5)
C25 O7 Sm1 O12 156.1(4)
C25 O7 Sm1 O4 -35.4(5)
C25 O7 Sm1 O8 8.0(4)
C25 O7 Sm1 O11 -160.3(5)
C25 O7 Sm1 N3 120.3(5)
C25 O7 Sm1 N4 70.1(5)
C53 N3 Sm1 O3 16.2(5)
C57 N3 Sm1 O3 -175.1(4)
C53 N3 Sm1 O12 -111.1(4)
C57 N3 Sm1 O12 57.6(4)
C53 N3 Sm1 O4 -158.7(4)
C57 N3 Sm1 O4 10.0(5)
C53 N3 Sm1 O8 114.5(4)
C57 N3 Sm1 O8 -76.8(4)
C53 N3 Sm1 O11 -36.9(4)
C57 N3 Sm1 O11 131.8(4)
C53 N3 Sm1 O7 48.8(4)
C57 N3 Sm1 O7 -142.5(4)
C53 N3 Sm1 N4 175.0(5)
C57 N3 Sm1 N4 -16.4(4)
C62 N4 Sm1 O3 -21.8(6)
C58 N4 Sm1 O3 173.5(4)
C62 N4 Sm1 O12 96.3(5)
C58 N4 Sm1 O12 -68.5(4)
C62 N4 Sm1 O4 17.9(5)
C58 N4 Sm1 O4 -146.9(4)
C62 N4 Sm1 O8 -59.4(5)
C58 N4 Sm1 O8 135.8(4)
C62 N4 Sm1 O11 140.3(4)
C58 N4 Sm1 O11 -24.4(5)
C62 N4 Sm1 O7 -121.1(4)
C58 N4 Sm1 O7 74.1(4)
C62 N4 Sm1 N3 -177.7(5)
C58 N4 Sm1 N3 17.5(4)
C18 O6 Sm4 O9 -96.1(5)
C18 O6 Sm4 O5 -31.9(5)
C18 O6 Sm4 O1 39.3(5)
C18 O6 Sm4 O10 -155.5(5)
C18 O6 Sm4 O2 110.8(5)
C18 O6 Sm4 N1 11.4(7)
C18 O6 Sm4 N2 156.7(4)
C30 O9 Sm4 O6 -87.7(8)
C30 O9 Sm4 O5 -148.9(8)
C30 O9 Sm4 O1 159.5(7)
C30 O9 Sm4 O10 -26.5(7)
C30 O9 Sm4 O2 27.0(9)
C30 O9 Sm4 N1 115.8(8)
C30 O9 Sm4 N2 51.3(7)
C16 O5 Sm4 O6 33.9(5)
C16 O5 Sm4 O9 160.1(5)
C16 O5 Sm4 O1 -58.9(5)
C16 O5 Sm4 O10 97.3(5)
C16 O5 Sm4 O2 -17.3(5)
C16 O5 Sm4 N1 -130.5(5)
C16 O5 Sm4 N2 -157.7(4)
C2 O1 Sm4 O6 54.5(5)
C2 O1 Sm4 O9 -179.5(5)
C2 O1 Sm4 O5 126.5(5)
C2 O1 Sm4 O10 15.2(7)
C2 O1 Sm4 O2 -21.6(5)
C2 O1 Sm4 N1 -136.6(5)
C2 O1 Sm4 N2 -85.7(5)
C32 O10 Sm4 O6 148.9(5)
C32 O10 Sm4 O9 21.4(5)
C32 O10 Sm4 O5 87.5(5)
C32 O10 Sm4 O1 -170.3(5)
C32 O10 Sm4 O2 -135.8(5)
C32 O10 Sm4 N1 -24.7(6)
C32 O10 Sm4 N2 -62.2(5)
C4 O2 Sm4 O6 -76.0(5)
C4 O2 Sm4 O9 159.1(4)
C4 O2 Sm4 O5 -26.2(5)
C4 O2 Sm4 O1 15.3(4)
C4 O2 Sm4 O10 -151.1(5)
C4 O2 Sm4 N1 80.1(5)
C4 O2 Sm4 N2 134.2(5)
C43 N1 Sm4 O6 -24.4(7)
C47 N1 Sm4 O6 170.2(4)
C43 N1 Sm4 O9 93.0(5)
C47 N1 Sm4 O9 -72.4(5)
C43 N1 Sm4 O5 16.4(5)
C47 N1 Sm4 O5 -149.0(5)
C43 N1 Sm4 O1 -53.6(5)
C47 N1 Sm4 O1 141.0(5)
C43 N1 Sm4 O10 139.8(5)
C47 N1 Sm4 O10 -25.6(5)
C43 N1 Sm4 O2 -117.2(5)
C47 N1 Sm4 O2 77.4(5)
C43 N1 Sm4 N2 -178.7(6)
C47 N1 Sm4 N2 15.9(4)
C52 N2 Sm4 O6 10.7(6)
C48 N2 Sm4 O6 179.4(4)
C52 N2 Sm4 O9 -111.0(5)
C48 N2 Sm4 O9 57.7(4)
C52 N2 Sm4 O5 -153.0(4)
C48 N2 Sm4 O5 15.8(6)
C52 N2 Sm4 O1 119.4(5)
C48 N2 Sm4 O1 -71.9(4)
C52 N2 Sm4 O10 -37.2(5)
C48 N2 Sm4 O10 131.6(4)
C52 N2 Sm4 O2 57.1(5)
C48 N2 Sm4 O2 -134.2(4)
C52 N2 Sm4 N1 176.1(5)
C48 N2 Sm4 N1 -15.2(4)
